data_7118535
loop_
_publ_author_name
'Lama, Prem'
'Alimi, Lukman O.'
'Das, Raj Kumar'
'Barbour, Leonard J.'

_publ_section_title
;
 Hydration-dependent anomalous thermal expansion behaviour in a
 coordination polymer.
;
_journal_issue 15
_journal_name_full 'Chemical communications (Cambridge, England)'
_journal_page_first 3231
_journal_page_last 3234
_journal_paper_doi 10.1039/c6cc00158k
_journal_volume 52
_journal_year 2016
_chemical_formula_moiety 'C22 H18 N2 O6 Zn'
_chemical_formula_sum 'C22 H18 N2 O6 Zn'
_chemical_formula_weight 471.75
_chemical_name_systematic
; 
 ? 
;
_space_group_IT_number 33
_symmetry_cell_setting orthorhombic
_symmetry_space_group_name_Hall 'P 2c -2n'
_symmetry_space_group_name_H-M 'P n a 21'
_atom_sites_solution_hydrogens geom
_atom_sites_solution_primary direct
_atom_sites_solution_secondary difmap
_audit_creation_method SHELXL-97
_audit_update_record
;
2015-12-09 deposited with the CCDC.
2016-01-20 downloaded from the CCDC.
;
_cell_angle_alpha 90.00
_cell_angle_beta 90.00
_cell_angle_gamma 90.00
_cell_formula_units_Z 4
_cell_length_a 18.973(2)
_cell_length_b 7.8316(9)
_cell_length_c 13.6758(15)
_cell_measurement_reflns_used 2608
_cell_measurement_temperature 310(2)
_cell_measurement_theta_max 24.57
_cell_measurement_theta_min 2.61
_cell_volume 2032.1(4)
_computing_cell_refinement 'SAINT (Bruker, 2009)'
_computing_data_reduction SAINT
_computing_molecular_graphics 'X-Seed (Barbour 2001)'
_computing_structure_refinement 'SHELXL-97 (Sheldrick, 1997)'
_computing_structure_solution 'SHELXS-97 (Sheldrick, 1990)'
_diffrn_ambient_temperature 310(2)
_diffrn_measured_fraction_theta_full 0.999
_diffrn_measured_fraction_theta_max 0.999
_diffrn_measurement_device_type 'CCD area detector'
_diffrn_measurement_method 'phi and omega scans'
_diffrn_radiation_monochromator graphite
_diffrn_radiation_source 'fine-focus sealed tube'
_diffrn_radiation_type MoK\a
_diffrn_radiation_wavelength 0.71073
_diffrn_reflns_av_R_equivalents 0.0381
_diffrn_reflns_av_sigmaI/netI 0.0567
_diffrn_reflns_limit_h_max 18
_diffrn_reflns_limit_h_min -23
_diffrn_reflns_limit_k_max 7
_diffrn_reflns_limit_k_min -9
_diffrn_reflns_limit_l_max 16
_diffrn_reflns_limit_l_min -16
_diffrn_reflns_number 10539
_diffrn_reflns_theta_full 25.98
_diffrn_reflns_theta_max 25.98
_diffrn_reflns_theta_min 2.15
_exptl_absorpt_coefficient_mu 1.252
_exptl_absorpt_correction_T_max 0.8006
_exptl_absorpt_correction_T_min 0.5444
_exptl_absorpt_correction_type multi-scan
_exptl_absorpt_process_details SADABS
_exptl_crystal_colour colorless
_exptl_crystal_density_diffrn 1.542
_exptl_crystal_density_method 'not measured'
_exptl_crystal_description block
_exptl_crystal_F_000 968
_exptl_crystal_size_max 0.553
_exptl_crystal_size_mid 0.208
_exptl_crystal_size_min 0.186
_refine_diff_density_max 0.585
_refine_diff_density_min -0.323
_refine_diff_density_rms 0.057
_refine_ls_abs_structure_details 'Flack H D (1983), Acta Cryst. A39, 876-881'
_refine_ls_abs_structure_Flack 0.00
_refine_ls_extinction_method none
_refine_ls_goodness_of_fit_ref 1.029
_refine_ls_hydrogen_treatment mixed
_refine_ls_matrix_type full
_refine_ls_number_parameters 280
_refine_ls_number_reflns 3946
_refine_ls_number_restraints 1
_refine_ls_restrained_S_all 1.029
_refine_ls_R_factor_all 0.0547
_refine_ls_R_factor_gt 0.0416
_refine_ls_shift/su_max 0.001
_refine_ls_shift/su_mean 0.000
_refine_ls_structure_factor_coef Fsqd
_refine_ls_weighting_details 'calc w=1/[\s^2^(Fo^2^)+(0.0475P)^2^+0.6766P] where P=(Fo^2^+2Fc^2^)/3'
_refine_ls_weighting_scheme calc
_refine_ls_wR_factor_gt 0.0964
_refine_ls_wR_factor_ref 0.1023
_reflns_number_gt 3281
_reflns_number_total 3946
_reflns_threshold_expression >2sigma(I)
_cod_data_source_file c6cc00158k2.cif
_cod_data_source_block LJB_1_310K-R
_cod_depositor_comments 'Adding full bibliography for 7118534--7118552.cif.'
_cod_original_sg_symbol_Hall P2c-2n
_cod_original_sg_symbol_H-M Pna21
_cod_database_code 7118535

loop_
_symmetry_equiv_pos_as_xyz
'x, y, z'
'-x, -y, z+1/2'
'-x+1/2, y+1/2, z+1/2'
'x+1/2, -y+1/2, z'

loop_
_atom_site_label
_atom_site_type_symbol
_atom_site_fract_x
_atom_site_fract_y
_atom_site_fract_z
_atom_site_U_iso_or_equiv
_atom_site_adp_type
_atom_site_occupancy
_atom_site_symmetry_multiplicity
_atom_site_calc_flag
_atom_site_refinement_flags
Zn1 Zn 0.39089(2) 1.05800(5) 0.81522(3) 0.02328(13) Uani 1 1 d .
O1 O 0.47215(16) 0.9448(4) 0.8744(2) 0.0334(8) Uani 1 1 d .
O2 O 0.5012(2) 0.7826(6) 0.7481(3) 0.0654(13) Uani 1 1 d .
O3 O 0.7669(2) 0.6748(6) 0.7375(3) 0.0664(13) Uani 1 1 d .
O4 O 0.80952(17) 0.5553(4) 0.8723(2) 0.0373(8) Uani 1 1 d .
O5 O 0.69777(19) 0.7327(6) 1.1903(2) 0.0551(10) Uani 1 1 d .
O6 O 0.59811(16) 0.8782(5) 1.1807(2) 0.0369(8) Uani 1 1 d .
N1 N 0.39624(19) 1.2688(5) 0.9052(3) 0.0288(8) Uani 1 1 d .
N2 N 0.3263(2) 1.7793(6) 1.5649(3) 0.0471(11) Uani 1 1 d .
H2 H 0.3142 1.7809 1.6254 0.057 Uiso 1 1 calc R
C1 C 0.5130(2) 0.8433(6) 0.8289(3) 0.0321(10) Uani 1 1 d .
C2 C 0.5799(2) 0.7968(6) 0.8827(3) 0.0274(10) Uani 1 1 d .
C3 C 0.6389(2) 0.7416(5) 0.8331(3) 0.0255(10) Uani 1 1 d .
H3 H 0.6378 0.7359 0.7652 0.031 Uiso 1 1 calc R
C4 C 0.7000(2) 0.6943(6) 0.8823(3) 0.0277(10) Uani 1 1 d .
C5 C 0.7636(2) 0.6380(6) 0.8250(4) 0.0322(10) Uani 1 1 d .
C6 C 0.7011(2) 0.7037(6) 0.9836(3) 0.0282(10) Uani 1 1 d .
H6 H 0.7406 0.6659 1.0176 0.034 Uiso 1 1 calc R
C7 C 0.6442(2) 0.7685(5) 1.0342(3) 0.0264(10) Uani 1 1 d .
C8 C 0.6486(2) 0.7910(6) 1.1437(3) 0.0299(10) Uani 1 1 d .
C9 C 0.5841(2) 0.8143(6) 0.9839(3) 0.0261(9) Uani 1 1 d .
H9 H 0.5457 0.8576 1.0181 0.031 Uiso 1 1 calc R
C10 C 0.3867(2) 1.4297(6) 0.8748(3) 0.0341(11) Uani 1 1 d .
H10 H 0.3770 1.4497 0.8091 0.041 Uiso 1 1 calc R
C11 C 0.3909(3) 1.5678(6) 0.9384(4) 0.0374(11) Uani 1 1 d .
H11 H 0.3831 1.6777 0.9149 0.045 Uiso 1 1 calc R
C12 C 0.4065(3) 1.5434(6) 1.0356(3) 0.0356(11) Uani 1 1 d .
C13 C 0.4179(3) 1.3769(7) 1.0657(3) 0.0390(12) Uani 1 1 d .
H13 H 0.4298 1.3545 1.1304 0.047 Uiso 1 1 calc R
C14 C 0.4117(3) 1.2446(6) 1.0000(3) 0.0349(11) Uani 1 1 d .
H14 H 0.4186 1.1337 1.0223 0.042 Uiso 1 1 calc R
C15 C 0.4112(3) 1.6912(7) 1.1054(4) 0.0535(16) Uani 1 1 d .
H15A H 0.3865 1.7876 1.0768 0.064 Uiso 1 1 calc R
H15B H 0.4603 1.7232 1.1119 0.064 Uiso 1 1 calc R
C16 C 0.3811(3) 1.6594(9) 1.2077(4) 0.0547(16) Uani 1 1 d .
H16A H 0.3323 1.6239 1.2019 0.066 Uiso 1 1 calc R
H16B H 0.4071 1.5672 1.2383 0.066 Uiso 1 1 calc R
C17 C 0.3848(4) 1.8077(11) 1.2687(5) 0.077(3) Uani 1 1 d .
H17A H 0.3550 1.8954 1.2405 0.093 Uiso 1 1 calc R
H17B H 0.4329 1.8501 1.2675 0.093 Uiso 1 1 calc R
C18 C 0.3632(3) 1.7825(9) 1.3747(4) 0.0552(18) Uani 1 1 d .
C19 C 0.2968(3) 1.8165(10) 1.4013(4) 0.069(2) Uani 1 1 d .
H19 H 0.2628 1.8392 1.3540 0.083 Uiso 1 1 calc R
C20 C 0.2788(3) 1.8179(10) 1.4979(4) 0.0649(18) Uani 1 1 d .
H20 H 0.2331 1.8460 1.5166 0.078 Uiso 1 1 calc R
C21 C 0.3915(3) 1.7385(10) 1.5425(4) 0.0588(18) Uani 1 1 d .
H21 H 0.4238 1.7111 1.5912 0.071 Uiso 1 1 calc R
C22 C 0.4108(3) 1.7373(11) 1.4460(5) 0.074(2) Uani 1 1 d .
H22 H 0.4564 1.7058 1.4286 0.089 Uiso 1 1 calc R

loop_
_atom_site_aniso_label
_atom_site_aniso_U_11
_atom_site_aniso_U_22
_atom_site_aniso_U_33
_atom_site_aniso_U_23
_atom_site_aniso_U_13
_atom_site_aniso_U_12
Zn1 0.0194(2) 0.0327(2) 0.0177(2) 0.0036(3) -0.0002(3) 0.00013(19)
O1 0.0287(17) 0.046(2) 0.0257(16) -0.0012(14) -0.0014(13) 0.0133(15)
O2 0.050(2) 0.112(3) 0.034(2) -0.033(2) -0.0184(18) 0.037(2)
O3 0.055(2) 0.114(4) 0.031(2) 0.018(2) 0.0224(19) 0.032(2)
O4 0.0255(17) 0.056(2) 0.0301(18) -0.0096(16) -0.0001(13) 0.0109(16)
O5 0.045(2) 0.098(3) 0.0231(17) 0.0005(19) -0.0067(16) 0.025(2)
O6 0.0366(19) 0.055(2) 0.0192(15) -0.0100(16) 0.0013(13) 0.0083(16)
N1 0.028(2) 0.032(2) 0.026(2) 0.0001(16) 0.0019(15) 0.0021(16)
N2 0.051(3) 0.064(3) 0.025(2) -0.009(2) 0.012(2) -0.011(2)
C1 0.028(2) 0.046(2) 0.022(3) -0.003(2) -0.0024(19) 0.0119(19)
C2 0.025(2) 0.033(3) 0.024(2) -0.0033(18) -0.0017(18) 0.004(2)
C3 0.0243(19) 0.040(2) 0.012(3) -0.0025(17) -0.0013(16) 0.0073(17)
C4 0.023(2) 0.036(3) 0.024(2) -0.0042(19) 0.0034(18) 0.004(2)
C5 0.023(2) 0.042(2) 0.032(3) -0.005(3) 0.005(2) 0.0025(17)
C6 0.022(2) 0.041(3) 0.022(2) 0.0014(18) -0.0017(17) 0.006(2)
C7 0.027(2) 0.035(3) 0.017(2) 0.0005(17) 0.0008(17) 0.0044(19)
C8 0.025(2) 0.047(3) 0.018(2) -0.0027(19) 0.0042(18) -0.002(2)
C9 0.021(2) 0.036(2) 0.022(2) -0.0044(18) 0.0018(17) 0.0080(19)
C10 0.039(3) 0.035(3) 0.028(3) 0.004(2) -0.0046(19) 0.003(2)
C11 0.050(3) 0.030(3) 0.032(3) 0.008(2) -0.003(2) 0.000(2)
C12 0.042(3) 0.040(3) 0.025(2) -0.003(2) 0.009(2) -0.003(2)
C13 0.045(3) 0.051(3) 0.021(2) 0.002(2) 0.001(2) 0.005(2)
C14 0.049(3) 0.033(3) 0.023(2) 0.006(2) 0.004(2) 0.006(2)
C15 0.076(4) 0.051(4) 0.034(3) -0.008(3) 0.011(3) -0.012(3)
C16 0.052(4) 0.074(4) 0.038(3) -0.012(3) 0.012(3) -0.021(3)
C17 0.107(7) 0.083(5) 0.043(4) -0.019(3) 0.019(4) -0.039(5)
C18 0.047(3) 0.087(5) 0.031(3) -0.019(3) 0.007(3) -0.019(4)
C19 0.051(4) 0.120(6) 0.037(3) 0.001(4) -0.011(3) -0.015(4)
C20 0.034(3) 0.112(6) 0.049(4) -0.009(4) 0.010(3) 0.005(3)
C21 0.044(4) 0.095(5) 0.037(3) 0.000(3) -0.003(3) 0.005(3)
C22 0.040(4) 0.130(7) 0.053(4) -0.013(4) 0.010(3) 0.012(4)

loop_
_atom_type_symbol
_atom_type_description
_atom_type_scat_dispersion_real
_atom_type_scat_dispersion_imag
_atom_type_scat_source
C C 0.0033 0.0016 'International Tables Vol C Tables 4.2.6.8 and 6.1.1.4'
H H 0.0000 0.0000 'International Tables Vol C Tables 4.2.6.8 and 6.1.1.4'
N N 0.0061 0.0033 'International Tables Vol C Tables 4.2.6.8 and 6.1.1.4'
O O 0.0106 0.0060 'International Tables Vol C Tables 4.2.6.8 and 6.1.1.4'
Zn Zn 0.2839 1.4301 'International Tables Vol C Tables 4.2.6.8 and 6.1.1.4'

loop_
_geom_angle_atom_site_label_1
_geom_angle_atom_site_label_2
_geom_angle_atom_site_label_3
_geom_angle
_geom_angle_site_symmetry_1
_geom_angle_site_symmetry_3
O6 Zn1 O4 126.20(13) 2_674 4_465
O6 Zn1 O1 115.43(13) 2_674 .
O4 Zn1 O1 104.68(14) 4_465 .
O6 Zn1 N1 111.01(15) 2_674 .
O4 Zn1 N1 99.48(14) 4_465 .
O1 Zn1 N1 94.44(13) . .
C1 O1 Zn1 124.2(3) . .
C5 O4 Zn1 125.1(3) . 4_565
C8 O6 Zn1 115.9(3) . 2_675
C10 N1 C14 117.5(4) . .
C10 N1 Zn1 124.2(3) . .
C14 N1 Zn1 118.3(3) . .
C21 N2 C20 122.5(5) . .
O2 C1 O1 124.9(4) . .
O2 C1 C2 120.0(4) . .
O1 C1 C2 115.1(4) . .
C3 C2 C9 118.3(4) . .
C3 C2 C1 121.1(4) . .
C9 C2 C1 120.5(4) . .
C2 C3 C4 121.5(4) . .
C6 C4 C3 118.9(4) . .
C6 C4 C5 121.5(4) . .
C3 C4 C5 119.6(4) . .
O3 C5 O4 125.6(4) . .
O3 C5 C4 118.6(4) . .
O4 C5 C4 115.9(5) . .
C7 C6 C4 120.5(4) . .
C6 C7 C9 119.5(4) . .
C6 C7 C8 119.8(4) . .
C9 C7 C8 120.6(4) . .
O5 C8 O6 124.4(4) . .
O5 C8 C7 121.1(4) . .
O6 C8 C7 114.4(4) . .
C7 C9 C2 121.1(4) . .
N1 C10 C11 122.1(4) . .
C12 C11 C10 120.6(4) . .
C11 C12 C13 116.9(4) . .
C11 C12 C15 121.3(5) . .
C13 C12 C15 121.8(5) . .
C14 C13 C12 120.1(4) . .
N1 C14 C13 122.8(4) . .
C12 C15 C16 115.7(5) . .
C17 C16 C15 112.5(5) . .
C16 C17 C18 116.0(7) . .
C19 C18 C22 118.4(5) . .
C19 C18 C17 119.2(7) . .
C22 C18 C17 122.2(6) . .
C18 C19 C20 120.0(6) . .
N2 C20 C19 120.0(5) . .
N2 C21 C22 118.6(6) . .
C21 C22 C18 120.4(6) . .

loop_
_geom_bond_atom_site_label_1
_geom_bond_atom_site_label_2
_geom_bond_distance
_geom_bond_site_symmetry_2
Zn1 O6 1.917(3) 2_674
Zn1 O4 1.944(3) 4_465
Zn1 O1 1.954(3) .
Zn1 N1 2.061(4) .
O1 C1 1.273(5) .
O2 C1 1.223(6) .
O3 C5 1.232(6) .
O4 C5 1.264(5) .
O4 Zn1 1.945(3) 4_565
O5 C8 1.219(5) .
O6 C8 1.281(5) .
O6 Zn1 1.917(3) 2_675
N1 C10 1.339(6) .
N1 C14 1.344(6) .
N2 C21 1.312(7) .
N2 C20 1.320(7) .
C1 C2 1.511(6) .
C2 C3 1.378(6) .
C2 C9 1.393(6) .
C3 C4 1.390(6) .
C4 C6 1.388(6) .
C4 C5 1.505(6) .
C6 C7 1.379(6) .
C7 C9 1.380(6) .
C7 C8 1.510(6) .
C10 C11 1.389(7) .
C11 C12 1.375(7) .
C12 C13 1.384(7) .
C12 C15 1.503(7) .
C13 C14 1.376(7) .
C15 C16 1.531(8) .
C16 C17 1.431(9) .
C17 C18 1.519(8) .
C18 C19 1.340(8) .
C18 C22 1.375(9) .
C19 C20 1.365(8) .
C21 C22 1.370(8) .
